data_7006850
loop_
_publ_author_name
'Liu, Fenghui'
'Chen, Wanzhi'
'Wang, Daqi'

_publ_section_title
;
 Synthesis and structural characterization of one- and two-dimensional
 coordination polymers based on platinum-silver metallic backbones.
;
_journal_issue 24
_journal_name_full 'Dalton transactions (Cambridge, England : 2003)'
_journal_page_first 3015
_journal_page_last 3024
_journal_paper_doi 10.1039/b514757c
_journal_year 2006
_chemical_formula_sum 'C48 H114 Ag3 N12 O19 Pt3'
_chemical_formula_weight 2072.39
_chemical_name_systematic
;
?
;
_space_group_IT_number 14
_symmetry_cell_setting monoclinic
_symmetry_space_group_name_Hall '-P 2ybc'
_symmetry_space_group_name_H-M 'P 1 21/c 1'
_atom_sites_solution_hydrogens geom
_atom_sites_solution_primary direct
_atom_sites_solution_secondary difmap
_audit_creation_method SHELXL-97
_cell_angle_alpha 90.00
_cell_angle_beta 99.676(4)
_cell_angle_gamma 90.00
_cell_formula_units_Z 4
_cell_length_a 31.263(7)
_cell_length_b 11.318(2)
_cell_length_c 20.495(4)
_cell_measurement_temperature 120(2)
_cell_volume 7149(2)
_computing_cell_refinement 'Bruker XSCANS'
_computing_data_collection 'Bruker XSCANS'
_computing_data_reduction 'Bruker SHELXTL'
_computing_molecular_graphics 'Bruker SHELXTL'
_computing_publication_material 'Bruker SHELXTL'
_computing_structure_refinement 'SHELXL-97 (Sheldrick, 1997)'
_computing_structure_solution 'SHELXS-97 (Sheldrick, 1990)'
_diffrn_ambient_temperature 120(2)
_diffrn_measured_fraction_theta_full 0.959
_diffrn_measured_fraction_theta_max 0.959
_diffrn_measurement_device_type 'Bruker P4'
_diffrn_measurement_method '\w scans'
_diffrn_radiation_monochromator graphite
_diffrn_radiation_source 'fine-focus sealed tube'
_diffrn_radiation_type MoK\a
_diffrn_radiation_wavelength 0.71073
_diffrn_reflns_av_R_equivalents 0.0532
_diffrn_reflns_av_sigmaI/netI 0.0462
_diffrn_reflns_limit_h_max 40
_diffrn_reflns_limit_h_min -39
_diffrn_reflns_limit_k_max 14
_diffrn_reflns_limit_k_min -14
_diffrn_reflns_limit_l_max 21
_diffrn_reflns_limit_l_min -26
_diffrn_reflns_number 41985
_diffrn_reflns_theta_full 27.57
_diffrn_reflns_theta_max 27.57
_diffrn_reflns_theta_min 0.66
_exptl_absorpt_coefficient_mu 6.723
_exptl_absorpt_correction_T_max 0.2376
_exptl_absorpt_correction_T_min 0.1844
_exptl_absorpt_correction_type none
_exptl_absorpt_process_details sadabs
_exptl_crystal_colour colorless
_exptl_crystal_density_diffrn 1.925
_exptl_crystal_density_method 'not measured'
_exptl_crystal_description prism
_exptl_crystal_F_000 4052
_exptl_crystal_size_max 0.38
_exptl_crystal_size_mid 0.32
_exptl_crystal_size_min 0.30
_refine_diff_density_max 3.495
_refine_diff_density_min -4.012
_refine_diff_density_rms 0.210
_refine_ls_extinction_method none
_refine_ls_goodness_of_fit_ref 1.051
_refine_ls_hydrogen_treatment constr
_refine_ls_matrix_type full
_refine_ls_number_parameters 779
_refine_ls_number_reflns 15889
_refine_ls_number_restraints 0
_refine_ls_restrained_S_all 1.051
_refine_ls_R_factor_all 0.0531
_refine_ls_R_factor_gt 0.0431
_refine_ls_shift/su_max 0.004
_refine_ls_shift/su_mean 0.000
_refine_ls_structure_factor_coef Fsqd
_refine_ls_weighting_details 'calc w=1/[\s^2^(Fo^2^)+(0.0416P)^2^+74.5441P] where P=(Fo^2^+2Fc^2^)/3'
_refine_ls_weighting_scheme calc
_refine_ls_wR_factor_gt 0.1069
_refine_ls_wR_factor_ref 0.1117
_reflns_number_gt 13422
_reflns_number_total 15889
_reflns_threshold_expression >2sigma(I)
_cod_data_source_file b514757c.txt
_cod_data_source_block l488a
_cod_depositor_comments
;
The following automatic conversions were performed:
'_symmetry_cell_setting' value 'Monoclinic' changed to 'monoclinic'
according to '/home/saulius/struct/CIF-dictionaries/cif_core.dic'
dictionary named 'cif_core.dic' version 2.4.1 from 2010-06-29.

Automatic conversion script
Id: cif_fix_enum 1527 2010-12-29 10:47:43Z saulius 
;
_cod_original_cell_volume 7149(3)
_cod_original_sg_symbol_H-M P2(1)/c
_cod_database_code 7006850

loop_
_symmetry_equiv_pos_as_xyz
'x, y, z'
'-x, y+1/2, -z+1/2'
'-x, -y, -z'
'x, -y-1/2, z-1/2'

loop_
_atom_site_label
_atom_site_type_symbol
_atom_site_fract_x
_atom_site_fract_y
_atom_site_fract_z
_atom_site_U_iso_or_equiv
_atom_site_adp_type
_atom_site_occupancy
_atom_site_symmetry_multiplicity
_atom_site_calc_flag
_atom_site_refinement_flags
_atom_site_disorder_assembly
_atom_site_disorder_group
Pt1 Pt 0.999007(7) 0.20347(2) 0.256381(11) 0.01076(6) Uani 1 1 d . . .
Pt2 Pt 0.670141(8) 0.31722(2) 0.428591(12) 0.01361(7) Uani 1 1 d . . .
Pt3 Pt 0.671397(8) -0.18371(2) 0.421738(12) 0.01389(7) Uani 1 1 d . . .
Ag1 Ag 1.007510(15) -0.04904(4) 0.28218(2) 0.01360(10) Uani 1 1 d . . .
Ag2 Ag 0.658792(16) 0.06721(4) 0.39676(3) 0.01556(11) Uani 1 1 d . . .
Ag3 Ag 0.677361(15) -0.43051(4) 0.45748(3) 0.01610(11) Uani 1 1 d . . .
N1 N 1.04002(19) 0.1784(5) 0.1922(3) 0.0179(11) Uani 1 1 d . . .
H1 H 1.0468 0.2417 0.1711 0.021 Uiso 1 1 calc R . .
N2 N 0.94787(17) 0.1701(4) 0.1858(3) 0.0140(11) Uani 1 1 d . . .
H2 H 0.9347 0.1016 0.1875 0.017 Uiso 1 1 calc R . .
N3 N 0.96044(17) 0.2391(5) 0.3262(3) 0.0150(11) Uani 1 1 d . . .
H3D H 0.9469 0.3109 0.3175 0.018 Uiso 1 1 calc R . .
H3E H 0.9395 0.1818 0.3251 0.018 Uiso 1 1 calc R . .
N4 N 1.04852(18) 0.2436(5) 0.3318(3) 0.0190(12) Uani 1 1 d . . .
H4D H 1.0628 0.1757 0.3475 0.023 Uiso 1 1 calc R . .
H4E H 1.0681 0.2929 0.3166 0.023 Uiso 1 1 calc R . .
N5 N 0.70091(19) 0.3451(5) 0.3519(3) 0.0191(12) Uani 1 1 d . . .
H5 H 0.7233 0.2912 0.3569 0.023 Uiso 1 1 d R . .
N6 N 0.61277(17) 0.3448(5) 0.3695(3) 0.0158(11) Uani 1 1 d . . .
H6 H 0.5934 0.3592 0.3978 0.019 Uiso 1 1 d R . .
N7 N 0.6424(2) 0.2785(5) 0.5104(3) 0.0226(13) Uani 1 1 d . . .
H7A H 0.6295 0.3450 0.5242 0.027 Uiso 1 1 calc R . .
H7B H 0.6214 0.2214 0.4999 0.027 Uiso 1 1 calc R . .
N8 N 0.72725(19) 0.2924(5) 0.4935(3) 0.0229(13) Uani 1 1 d . . .
H8D H 0.7389 0.2200 0.4860 0.027 Uiso 1 1 calc R . .
H8E H 0.7469 0.3499 0.4871 0.027 Uiso 1 1 calc R . .
N9 N 0.63671(19) -0.1577(5) 0.4948(3) 0.0192(12) Uani 1 1 d . . .
H9 H 0.6170 -0.2187 0.4910 0.023 Uiso 1 1 d R . .
N10 N 0.72710(19) -0.1556(5) 0.4843(3) 0.0201(12) Uani 1 1 d . . .
H10 H 0.7463 -0.1274 0.4585 0.024 Uiso 1 1 d R . .
N11 N 0.70347(19) -0.2169(5) 0.3436(3) 0.0194(12) Uani 1 1 d . . .
H11C H 0.7243 -0.1602 0.3419 0.023 Uiso 1 1 calc R . .
H11D H 0.7168 -0.2895 0.3488 0.023 Uiso 1 1 calc R . .
N12 N 0.61699(19) -0.2172(5) 0.3532(3) 0.0204(12) Uani 1 1 d . . .
H12C H 0.5984 -0.2654 0.3713 0.024 Uiso 1 1 calc R . .
H12D H 0.6028 -0.1477 0.3403 0.024 Uiso 1 1 calc R . .
O1 O 1.04995(18) -0.0187(4) 0.2035(3) 0.0287(13) Uani 1 1 d . . .
O2 O 0.9485(2) 0.3435(5) 0.1305(3) 0.0365(14) Uani 1 1 d . . .
O3 O 0.60689(16) 0.1723(4) 0.3135(3) 0.0240(11) Uani 1 1 d . . .
O4 O 0.61622(18) 0.0329(4) 0.4745(3) 0.0290(12) Uani 1 1 d . . .
O5 O 0.73650(16) -0.3403(4) 0.5296(2) 0.0235(11) Uani 1 1 d . . .
O6 O 0.71729(18) 0.5398(4) 0.3686(3) 0.0258(11) Uani 1 1 d . . .
O7 O 0.94684(16) -0.0291(4) 0.3318(3) 0.0229(11) Uani 1 1 d . . .
O8 O 0.91185(16) -0.0669(4) 0.2299(2) 0.0227(11) Uani 1 1 d . . .
O9 O 0.71461(16) 0.0542(5) 0.3359(3) 0.0263(12) Uani 1 1 d . . .
O10 O 0.75066(16) 0.0800(4) 0.4383(3) 0.0227(10) Uani 1 1 d . . .
O11 O 0.61924(16) -0.4715(5) 0.5249(3) 0.0286(12) Uani 1 1 d . . .
O12 O 0.59259(17) -0.4163(4) 0.4219(3) 0.0283(12) Uani 1 1 d . . .
O13 O 0.57371(19) 0.9593(5) 0.2672(3) 0.0412(15) Uani 1 1 d . . .
O14 O 0.78487(18) 0.4902(5) 0.4772(3) 0.0392(14) Uani 1 1 d . . .
O15 O 0.0773(2) 0.0528(5) 0.4261(3) 0.0492(18) Uani 1 1 d . . .
O16 O 0.6637(2) 0.1480(5) 0.2240(3) 0.0427(15) Uani 1 1 d . . .
O17 O 0.6234(2) 0.5457(6) 0.6606(3) 0.0477(17) Uani 1 1 d . . .
O18 O 0.9743(3) 0.9101(7) 0.4620(4) 0.099(4) Uani 1 1 d . . .
O19 O 0.7136(4) 0.5997(10) 0.6544(6) 0.105(3) Uiso 1 1 d . . .
C1 C 1.0578(2) 0.0793(6) 0.1779(3) 0.0184(13) Uani 1 1 d . . .
C2 C 1.0883(3) 0.0803(6) 0.1266(4) 0.0281(17) Uani 1 1 d . . .
C3 C 1.0595(4) 0.0805(10) 0.0580(5) 0.058(3) Uani 1 1 d . . .
H3A H 1.0403 0.0114 0.0539 0.088 Uiso 1 1 calc R . .
H3B H 1.0778 0.0777 0.0237 0.088 Uiso 1 1 calc R . .
H3C H 1.0419 0.1527 0.0528 0.088 Uiso 1 1 calc R . .
C4 C 1.1176(4) 0.1899(8) 0.1353(7) 0.065(4) Uani 1 1 d . . .
H4A H 1.0999 0.2610 0.1254 0.097 Uiso 1 1 calc R . .
H4B H 1.1387 0.1850 0.1050 0.097 Uiso 1 1 calc R . .
H4C H 1.1330 0.1936 0.1810 0.097 Uiso 1 1 calc R . .
C5 C 1.1169(2) -0.0308(7) 0.1342(4) 0.0291(17) Uani 1 1 d . . .
H5A H 1.1321 -0.0367 0.1800 0.044 Uiso 1 1 calc R . .
H5B H 1.1381 -0.0258 0.1043 0.044 Uiso 1 1 calc R . .
H5C H 1.0986 -0.1008 0.1233 0.044 Uiso 1 1 calc R . .
C6 C 0.9323(2) 0.2421(6) 0.1371(3) 0.0180(13) Uani 1 1 d . . .
C7 C 0.8927(2) 0.2061(6) 0.0857(4) 0.0238(15) Uani 1 1 d . . .
C8 C 0.8819(3) 0.0753(7) 0.0876(4) 0.037(2) Uani 1 1 d . . .
H8A H 0.8745 0.0555 0.1308 0.055 Uiso 1 1 calc R . .
H8B H 0.9072 0.0288 0.0804 0.055 Uiso 1 1 calc R . .
H8C H 0.8573 0.0573 0.0528 0.055 Uiso 1 1 calc R . .
C9 C 0.8550(3) 0.2813(11) 0.0981(6) 0.066(4) Uani 1 1 d . . .
H9A H 0.8308 0.2715 0.0614 0.100 Uiso 1 1 calc R . .
H9B H 0.8639 0.3644 0.1013 0.100 Uiso 1 1 calc R . .
H9C H 0.8460 0.2567 0.1396 0.100 Uiso 1 1 calc R . .
C10 C 0.9031(4) 0.2348(9) 0.0175(4) 0.051(3) Uani 1 1 d . . .
H10A H 0.8769 0.2246 -0.0159 0.076 Uiso 1 1 calc R . .
H10B H 0.9259 0.1815 0.0076 0.076 Uiso 1 1 calc R . .
H10C H 0.9131 0.3167 0.0168 0.076 Uiso 1 1 calc R . .
C11 C 0.9883(2) 0.2416(7) 0.3925(3) 0.0252(15) Uani 1 1 d . . .
H11A H 0.9943 0.1601 0.4090 0.030 Uiso 1 1 calc R . .
H11B H 0.9735 0.2845 0.4243 0.030 Uiso 1 1 calc R . .
C12 C 1.0301(2) 0.3029(7) 0.3861(3) 0.0244(15) Uani 1 1 d . . .
H12A H 1.0246 0.3875 0.3755 0.029 Uiso 1 1 calc R . .
H12B H 1.0508 0.2974 0.4282 0.029 Uiso 1 1 calc R . .
C13 C 0.7181(2) 0.4449(6) 0.3351(3) 0.0193(14) Uani 1 1 d . . .
C14 C 0.7391(3) 0.4474(6) 0.2724(4) 0.0280(17) Uani 1 1 d . . .
C15 C 0.7653(3) 0.3360(8) 0.2658(6) 0.051(3) Uani 1 1 d . . .
H15A H 0.7867 0.3249 0.3060 0.077 Uiso 1 1 calc R . .
H15B H 0.7802 0.3437 0.2276 0.077 Uiso 1 1 calc R . .
H15C H 0.7458 0.2677 0.2594 0.077 Uiso 1 1 calc R . .
C16 C 0.7691(3) 0.5553(7) 0.2741(4) 0.0299(17) Uani 1 1 d . . .
H16A H 0.7894 0.5564 0.3161 0.045 Uiso 1 1 calc R . .
H16B H 0.7516 0.6277 0.2700 0.045 Uiso 1 1 calc R . .
H16C H 0.7854 0.5506 0.2373 0.045 Uiso 1 1 calc R . .
C17 C 0.7022(3) 0.4587(8) 0.2127(4) 0.042(2) Uani 1 1 d . . .
H17A H 0.7145 0.4673 0.1720 0.063 Uiso 1 1 calc R . .
H17B H 0.6845 0.5282 0.2185 0.063 Uiso 1 1 calc R . .
H17C H 0.6840 0.3877 0.2095 0.063 Uiso 1 1 calc R . .
C18 C 0.5925(2) 0.2728(6) 0.3242(3) 0.0160(13) Uani 1 1 d . . .
C19 C 0.5482(2) 0.3114(6) 0.2838(4) 0.0241(15) Uani 1 1 d . . .
C20 C 0.5408(3) 0.2506(8) 0.2172(4) 0.042(2) Uani 1 1 d . . .
H20A H 0.5141 0.2811 0.1904 0.063 Uiso 1 1 calc R . .
H20B H 0.5379 0.1653 0.2235 0.063 Uiso 1 1 calc R . .
H20C H 0.5654 0.2661 0.1946 0.063 Uiso 1 1 calc R . .
C21 C 0.5455(3) 0.4461(7) 0.2735(5) 0.039(2) Uani 1 1 d . . .
H21A H 0.5693 0.4722 0.2514 0.058 Uiso 1 1 calc R . .
H21B H 0.5477 0.4856 0.3165 0.058 Uiso 1 1 calc R . .
H21C H 0.5177 0.4664 0.2460 0.058 Uiso 1 1 calc R . .
C22 C 0.5131(3) 0.2726(10) 0.3247(5) 0.049(3) Uani 1 1 d . . .
H22A H 0.4842 0.2881 0.2992 0.074 Uiso 1 1 calc R . .
H22B H 0.5168 0.3173 0.3662 0.074 Uiso 1 1 calc R . .
H22C H 0.5162 0.1880 0.3345 0.074 Uiso 1 1 calc R . .
C23 C 0.6146(2) -0.0630(6) 0.5051(3) 0.0184(13) Uani 1 1 d . . .
C24 C 0.5825(2) -0.0720(6) 0.5546(4) 0.0229(15) Uani 1 1 d . . .
C25 C 0.5739(3) 0.0513(8) 0.5808(5) 0.039(2) Uani 1 1 d . . .
H25A H 0.5504 0.0468 0.6068 0.059 Uiso 1 1 calc R . .
H25B H 0.5656 0.1054 0.5435 0.059 Uiso 1 1 calc R . .
H25C H 0.6003 0.0805 0.6089 0.059 Uiso 1 1 calc R . .
C26 C 0.5401(2) -0.1224(8) 0.5151(5) 0.0358(19) Uani 1 1 d . . .
H26A H 0.5453 -0.2026 0.5003 0.054 Uiso 1 1 calc R . .
H26B H 0.5303 -0.0721 0.4766 0.054 Uiso 1 1 calc R . .
H26C H 0.5178 -0.1246 0.5434 0.054 Uiso 1 1 calc R . .
C27 C 0.5981(3) -0.1544(9) 0.6125(5) 0.044(2) Uani 1 1 d . . .
H27A H 0.6016 -0.2344 0.5958 0.066 Uiso 1 1 calc R . .
H27B H 0.5768 -0.1555 0.6425 0.066 Uiso 1 1 calc R . .
H27C H 0.6261 -0.1263 0.6364 0.066 Uiso 1 1 calc R . .
C28 C 0.7185(3) 0.2982(8) 0.5627(4) 0.039(2) Uani 1 1 d . . .
H28A H 0.7425 0.2603 0.5933 0.047 Uiso 1 1 calc R . .
H28B H 0.7162 0.3815 0.5763 0.047 Uiso 1 1 calc R . .
C29 C 0.6772(3) 0.2350(8) 0.5643(4) 0.0360(19) Uani 1 1 d . . .
H29A H 0.6681 0.2476 0.6078 0.043 Uiso 1 1 calc R . .
H29B H 0.6815 0.1492 0.5588 0.043 Uiso 1 1 calc R . .
C30 C 0.6710(3) -0.2150(8) 0.2817(4) 0.0329(18) Uani 1 1 d . . .
H30A H 0.6826 -0.2566 0.2459 0.040 Uiso 1 1 calc R . .
H30B H 0.6644 -0.1325 0.2676 0.040 Uiso 1 1 calc R . .
C31 C 0.6306(3) -0.2758(6) 0.2954(4) 0.0285(17) Uani 1 1 d . . .
H31A H 0.6073 -0.2697 0.2564 0.034 Uiso 1 1 calc R . .
H31B H 0.6365 -0.3606 0.3050 0.034 Uiso 1 1 calc R . .
C32 C 0.7492(2) -0.2348(6) 0.5243(3) 0.0164(13) Uani 1 1 d . . .
C33 C 0.7942(2) -0.1991(6) 0.5632(4) 0.0258(16) Uani 1 1 d . . .
C34 C 0.7953(3) -0.0681(7) 0.5836(4) 0.0329(18) Uani 1 1 d . . .
H34A H 0.7708 -0.0511 0.6063 0.049 Uiso 1 1 calc R . .
H34B H 0.7932 -0.0184 0.5440 0.049 Uiso 1 1 calc R . .
H34C H 0.8225 -0.0513 0.6134 0.049 Uiso 1 1 calc R . .
C35 C 0.8276(3) -0.2183(9) 0.5163(5) 0.043(2) Uani 1 1 d . . .
H35A H 0.8566 -0.1966 0.5393 0.064 Uiso 1 1 calc R . .
H35B H 0.8199 -0.1688 0.4768 0.064 Uiso 1 1 calc R . .
H35C H 0.8275 -0.3015 0.5031 0.064 Uiso 1 1 calc R . .
C36 C 0.8061(3) -0.2755(8) 0.6240(4) 0.040(2) Uani 1 1 d . . .
H36A H 0.7849 -0.2638 0.6536 0.060 Uiso 1 1 calc R . .
H36B H 0.8350 -0.2535 0.6471 0.060 Uiso 1 1 calc R . .
H36C H 0.8062 -0.3587 0.6108 0.060 Uiso 1 1 calc R . .
C37 C 0.9124(2) -0.0385(5) 0.2886(3) 0.0169(13) Uani 1 1 d . . .
C38 C 0.8701(2) -0.0082(6) 0.3110(3) 0.0159(13) Uani 1 1 d . . .
C39 C 0.8694(2) 0.0317(6) 0.3755(4) 0.0210(14) Uani 1 1 d . . .
H39 H 0.8959 0.0423 0.4053 0.025 Uiso 1 1 calc R . .
C40 C 0.8308(2) 0.0555(6) 0.3960(3) 0.0210(14) Uani 1 1 d . . .
H40 H 0.8307 0.0835 0.4397 0.025 Uiso 1 1 calc R . .
C41 C 0.7916(2) 0.0391(6) 0.3534(3) 0.0174(13) Uani 1 1 d . . .
C42 C 0.7499(2) 0.0603(5) 0.3784(4) 0.0188(14) Uani 1 1 d . . .
C43 C 0.7921(2) 0.0003(6) 0.2884(4) 0.0216(14) Uani 1 1 d . . .
H43 H 0.7657 -0.0102 0.2586 0.026 Uiso 1 1 calc R . .
C44 C 0.8310(2) -0.0225(6) 0.2680(3) 0.0207(14) Uani 1 1 d . . .
H44 H 0.8312 -0.0483 0.2240 0.025 Uiso 1 1 calc R . .
C45 C 0.5879(2) -0.4517(6) 0.4781(4) 0.0223(15) Uani 1 1 d . . .
C46 C 0.5423(2) -0.4764(6) 0.4900(4) 0.0184(13) Uani 1 1 d . . .
C47 C 0.5349(2) -0.5394(6) 0.5457(4) 0.0247(15) Uani 1 1 d . . .
H47 H 0.5588 -0.5664 0.5772 0.030 Uiso 1 1 calc R . .
C48 C 0.5071(2) -0.4374(6) 0.4449(4) 0.0232(15) Uani 1 1 d . . .
H48 H 0.5118 -0.3941 0.4071 0.028 Uiso 1 1 calc R . .

loop_
_atom_site_aniso_label
_atom_site_aniso_U_11
_atom_site_aniso_U_22
_atom_site_aniso_U_33
_atom_site_aniso_U_23
_atom_site_aniso_U_13
_atom_site_aniso_U_12
Pt1 0.01338(11) 0.01018(11) 0.00826(12) 0.00061(8) 0.00047(9) 0.00066(8)
Pt2 0.01457(12) 0.01410(12) 0.01130(12) 0.00062(9) -0.00031(9) 0.00063(8)
Pt3 0.01454(12) 0.01334(12) 0.01354(12) 0.00222(9) 0.00163(9) 0.00170(8)
Ag1 0.0161(2) 0.0114(2) 0.0140(2) 0.00043(17) 0.00456(18) -0.00019(16)
Ag2 0.0155(2) 0.0153(2) 0.0162(2) 0.00200(18) 0.00395(19) 0.00063(17)
Ag3 0.0134(2) 0.0147(2) 0.0200(3) 0.00193(19) 0.00209(19) 0.00004(17)
N1 0.027(3) 0.014(3) 0.014(3) -0.001(2) 0.008(2) 0.002(2)
N2 0.019(3) 0.009(2) 0.013(3) 0.002(2) -0.002(2) 0.0002(19)
N3 0.018(3) 0.018(3) 0.011(3) 0.000(2) 0.009(2) -0.001(2)
N4 0.019(3) 0.016(3) 0.021(3) -0.001(2) 0.000(2) -0.002(2)
N5 0.021(3) 0.023(3) 0.013(3) -0.002(2) 0.001(2) 0.000(2)
N6 0.017(3) 0.019(3) 0.011(3) -0.001(2) 0.001(2) 0.001(2)
N7 0.036(3) 0.019(3) 0.015(3) 0.001(2) 0.010(3) 0.002(2)
N8 0.020(3) 0.028(3) 0.019(3) -0.002(2) -0.003(2) 0.010(2)
N9 0.025(3) 0.018(3) 0.017(3) 0.001(2) 0.009(2) 0.002(2)
N10 0.024(3) 0.017(3) 0.021(3) -0.001(2) 0.008(2) -0.002(2)
N11 0.025(3) 0.019(3) 0.016(3) -0.001(2) 0.010(2) -0.001(2)
N12 0.021(3) 0.018(3) 0.018(3) 0.005(2) -0.007(2) 0.000(2)
O1 0.042(3) 0.013(2) 0.039(3) 0.002(2) 0.031(3) 0.002(2)
O2 0.050(4) 0.024(3) 0.026(3) 0.012(2) -0.019(3) -0.014(2)
O3 0.021(2) 0.022(2) 0.026(3) -0.003(2) -0.002(2) 0.0033(19)
O4 0.038(3) 0.022(2) 0.033(3) 0.007(2) 0.024(3) 0.006(2)
O5 0.025(3) 0.020(2) 0.022(3) 0.005(2) -0.006(2) -0.002(2)
O6 0.036(3) 0.021(2) 0.024(3) 0.001(2) 0.015(2) -0.003(2)
O7 0.019(2) 0.029(3) 0.021(3) -0.003(2) 0.006(2) -0.001(2)
O8 0.029(3) 0.023(2) 0.019(3) -0.003(2) 0.010(2) 0.003(2)
O9 0.018(3) 0.032(3) 0.031(3) 0.001(2) 0.008(2) -0.001(2)
O10 0.023(3) 0.019(2) 0.028(3) 0.000(2) 0.010(2) 0.0017(19)
O11 0.014(2) 0.031(3) 0.040(3) -0.006(2) 0.003(2) -0.002(2)
O12 0.026(3) 0.025(3) 0.039(3) 0.003(2) 0.019(2) -0.003(2)
O13 0.035(3) 0.029(3) 0.054(4) 0.005(3) -0.011(3) 0.000(2)
O14 0.029(3) 0.032(3) 0.052(4) -0.005(3) -0.008(3) 0.001(2)
O15 0.060(4) 0.024(3) 0.051(4) 0.003(3) -0.030(3) -0.006(3)
O16 0.049(4) 0.038(3) 0.043(4) 0.001(3) 0.013(3) -0.001(3)
O17 0.047(4) 0.049(4) 0.042(4) 0.002(3) -0.009(3) -0.002(3)
O18 0.135(8) 0.053(5) 0.077(6) 0.034(4) -0.075(6) -0.043(5)
C1 0.021(3) 0.015(3) 0.020(3) -0.001(3) 0.005(3) -0.002(3)
C2 0.042(5) 0.018(3) 0.030(4) -0.003(3) 0.022(4) -0.002(3)
C3 0.093(9) 0.061(6) 0.026(5) 0.012(5) 0.023(5) 0.045(6)
C4 0.068(7) 0.033(5) 0.114(10) -0.010(6) 0.074(8) -0.012(5)
C5 0.027(4) 0.023(4) 0.042(5) -0.002(3) 0.018(4) 0.002(3)
C6 0.020(3) 0.020(3) 0.012(3) 0.002(3) -0.003(3) -0.002(3)
C7 0.022(4) 0.025(4) 0.021(4) -0.003(3) -0.007(3) 0.001(3)
C8 0.049(5) 0.030(4) 0.024(4) 0.005(3) -0.015(4) -0.015(4)
C9 0.023(5) 0.082(8) 0.089(9) -0.037(7) -0.007(5) 0.012(5)
C10 0.074(7) 0.048(6) 0.021(4) 0.005(4) -0.018(4) -0.025(5)
C11 0.032(4) 0.031(4) 0.013(3) 0.000(3) 0.006(3) -0.002(3)
C12 0.026(4) 0.032(4) 0.014(3) -0.004(3) -0.001(3) -0.001(3)
C13 0.021(3) 0.020(3) 0.017(3) 0.000(3) 0.005(3) 0.001(3)
C14 0.036(4) 0.024(4) 0.029(4) -0.003(3) 0.019(3) -0.002(3)
C15 0.065(7) 0.031(5) 0.072(7) -0.003(5) 0.053(6) 0.005(4)
C16 0.030(4) 0.035(4) 0.027(4) -0.001(3) 0.013(3) -0.007(3)
C17 0.057(6) 0.051(5) 0.018(4) -0.005(4) 0.004(4) -0.019(4)
C18 0.017(3) 0.019(3) 0.010(3) 0.003(2) -0.005(2) -0.001(2)
C19 0.018(3) 0.021(3) 0.029(4) 0.003(3) -0.006(3) 0.003(3)
C20 0.053(6) 0.032(4) 0.030(5) -0.001(4) -0.023(4) 0.005(4)
C21 0.036(5) 0.025(4) 0.047(5) 0.002(4) -0.016(4) 0.007(3)
C22 0.018(4) 0.070(7) 0.058(6) 0.014(5) 0.000(4) 0.002(4)
C23 0.017(3) 0.023(3) 0.015(3) 0.001(3) 0.002(3) -0.001(3)
C24 0.021(3) 0.026(4) 0.024(4) 0.003(3) 0.010(3) 0.001(3)
C25 0.042(5) 0.043(5) 0.039(5) -0.012(4) 0.024(4) -0.006(4)
C26 0.019(4) 0.046(5) 0.044(5) -0.004(4) 0.010(4) -0.002(3)
C27 0.050(6) 0.056(6) 0.032(5) 0.017(4) 0.020(4) 0.008(4)
C28 0.038(5) 0.047(5) 0.029(5) -0.003(4) -0.002(4) 0.004(4)
C29 0.049(5) 0.041(5) 0.017(4) 0.006(3) 0.003(4) -0.002(4)
C30 0.046(5) 0.038(4) 0.016(4) 0.000(3) 0.010(3) 0.005(4)
C31 0.036(4) 0.020(4) 0.025(4) -0.002(3) -0.008(3) 0.002(3)
C32 0.016(3) 0.023(3) 0.010(3) 0.000(2) -0.001(2) -0.002(2)
C33 0.023(4) 0.024(4) 0.026(4) 0.000(3) -0.006(3) -0.005(3)
C34 0.038(5) 0.027(4) 0.029(4) -0.005(3) -0.007(4) -0.004(3)
C35 0.020(4) 0.054(6) 0.053(6) -0.007(5) 0.004(4) -0.010(4)
C36 0.039(5) 0.036(5) 0.036(5) 0.007(4) -0.015(4) -0.012(4)
C37 0.021(3) 0.010(3) 0.020(3) 0.002(2) 0.005(3) 0.000(2)
C38 0.016(3) 0.014(3) 0.018(3) 0.001(2) 0.005(3) 0.001(2)
C39 0.017(3) 0.026(3) 0.019(4) -0.008(3) 0.001(3) -0.001(3)
C40 0.023(4) 0.026(4) 0.014(3) -0.004(3) 0.004(3) -0.002(3)
C41 0.018(3) 0.014(3) 0.021(4) 0.000(3) 0.005(3) 0.001(2)
C42 0.023(3) 0.013(3) 0.022(4) 0.002(3) 0.007(3) 0.001(2)
C43 0.018(3) 0.026(4) 0.019(4) -0.006(3) -0.001(3) -0.003(3)
C44 0.029(4) 0.021(3) 0.012(3) -0.006(3) 0.002(3) -0.001(3)
C45 0.019(3) 0.016(3) 0.034(4) -0.003(3) 0.011(3) 0.000(3)
C46 0.016(3) 0.019(3) 0.022(4) 0.001(3) 0.008(3) 0.000(2)
C47 0.023(4) 0.027(4) 0.025(4) 0.007(3) 0.006(3) 0.003(3)
C48 0.023(4) 0.027(4) 0.020(4) 0.008(3) 0.008(3) 0.001(3)

loop_
_atom_type_symbol
_atom_type_description
_atom_type_scat_dispersion_real
_atom_type_scat_dispersion_imag
_atom_type_scat_source
C C 0.0033 0.0016 'International Tables Vol C Tables 4.2.6.8 and 6.1.1.4'
H H 0.0000 0.0000 'International Tables Vol C Tables 4.2.6.8 and 6.1.1.4'
N N 0.0061 0.0033 'International Tables Vol C Tables 4.2.6.8 and 6.1.1.4'
O O 0.0106 0.0060 'International Tables Vol C Tables 4.2.6.8 and 6.1.1.4'
Ag Ag -0.8971 1.1015 'International Tables Vol C Tables 4.2.6.8 and 6.1.1.4'
Pt Pt -1.7033 8.3905 'International Tables Vol C Tables 4.2.6.8 and 6.1.1.4'

loop_
_geom_angle_atom_site_label_1
_geom_angle_atom_site_label_2
_geom_angle_atom_site_label_3
_geom_angle
_geom_angle_site_symmetry_1
_geom_angle_site_symmetry_3
_geom_angle_publ_flag
N2 Pt1 N1 91.2(2) . . ?
N2 Pt1 N4 176.2(2) . . ?
N1 Pt1 N4 92.3(2) . . ?
N2 Pt1 N3 92.8(2) . . ?
N1 Pt1 N3 175.3(2) . . ?
N4 Pt1 N3 83.6(2) . . ?
N2 Pt1 Ag1 88.55(15) . 2_755 ?
N1 Pt1 Ag1 88.92(16) . 2_755 ?
N4 Pt1 Ag1 90.06(16) . 2_755 ?
N3 Pt1 Ag1 88.72(15) . 2_755 ?
N2 Pt1 Ag1 89.04(15) . . ?
N1 Pt1 Ag1 86.07(16) . . ?
N4 Pt1 Ag1 92.66(16) . . ?
N3 Pt1 Ag1 96.45(15) . . ?
Ag1 Pt1 Ag1 174.395(10) 2_755 . ?
N5 Pt2 N6 90.0(2) . . ?
N5 Pt2 N8 92.9(2) . . ?
N6 Pt2 N8 176.7(2) . . ?
N5 Pt2 N7 175.3(2) . . ?
N6 Pt2 N7 93.9(2) . . ?
N8 Pt2 N7 83.3(2) . . ?
N5 Pt2 Ag2 91.93(16) . . ?
N6 Pt2 Ag2 87.32(15) . . ?
N8 Pt2 Ag2 94.13(17) . . ?
N7 Pt2 Ag2 85.61(16) . . ?
N5 Pt2 Ag3 88.52(16) . 1_565 ?
N6 Pt2 Ag3 90.06(15) . 1_565 ?
N8 Pt2 Ag3 88.46(17) . 1_565 ?
N7 Pt2 Ag3 94.12(16) . 1_565 ?
Ag2 Pt2 Ag3 177.340(16) . 1_565 ?
N10 Pt3 N9 91.1(2) . . ?
N10 Pt3 N12 176.0(2) . . ?
N9 Pt3 N12 92.7(2) . . ?
N10 Pt3 N11 92.4(2) . . ?
N9 Pt3 N11 176.1(2) . . ?
N12 Pt3 N11 83.7(2) . . ?
N10 Pt3 Ag3 88.80(16) . . ?
N9 Pt3 Ag3 88.43(16) . . ?
N12 Pt3 Ag3 90.32(16) . . ?
N11 Pt3 Ag3 90.09(16) . . ?
N10 Pt3 Ag2 92.01(16) . . ?
N9 Pt3 Ag2 85.06(16) . . ?
N12 Pt3 Ag2 89.30(16) . . ?
N11 Pt3 Ag2 96.36(16) . . ?
Ag3 Pt3 Ag2 173.454(16) . . ?
O1 Ag1 O7 156.29(19) . . ?
O1 Ag1 O2 106.0(2) . 2_745 ?
O7 Ag1 O2 97.6(2) . 2_745 ?
O1 Ag1 Pt1 88.58(12) . 2_745 ?
O7 Ag1 Pt1 100.88(13) . 2_745 ?
O2 Ag1 Pt1 73.69(12) 2_745 2_745 ?
O1 Ag1 Pt1 76.71(12) . . ?
O7 Ag1 Pt1 85.82(13) . . ?
O2 Ag1 Pt1 131.11(13) 2_745 . ?
Pt1 Ag1 Pt1 153.67(2) 2_745 . ?
O4 Ag2 O9 161.77(19) . . ?
O4 Ag2 O3 100.00(19) . . ?
O9 Ag2 O3 97.24(18) . . ?
O4 Ag2 Pt3 77.73(13) . . ?
O9 Ag2 Pt3 86.58(13) . . ?
O3 Ag2 Pt3 130.63(12) . . ?
O4 Ag2 Pt2 94.15(13) . . ?
O9 Ag2 Pt2 96.21(13) . . ?
O3 Ag2 Pt2 74.12(12) . . ?
Pt3 Ag2 Pt2 154.68(2) . . ?
O5 Ag3 O6 94.72(18) . 1_545 ?
O5 Ag3 O11 107.17(18) . . ?
O6 Ag3 O11 155.73(18) 1_545 . ?
O5 Ag3 Pt3 75.77(11) . . ?
O6 Ag3 Pt3 87.85(12) 1_545 . ?
O11 Ag3 Pt3 107.29(12) . . ?
O5 Ag3 Pt2 124.63(12) . 1_545 ?
O6 Ag3 Pt2 75.00(12) 1_545 1_545 ?
O11 Ag3 Pt2 83.81(12) . 1_545 ?
Pt3 Ag3 Pt2 153.69(2) . 1_545 ?
C1 N1 Pt1 127.7(5) . . ?
C1 N1 H1 116.1 . . ?
Pt1 N1 H1 116.1 . . ?
C6 N2 Pt1 125.4(4) . . ?
C6 N2 H2 117.3 . . ?
Pt1 N2 H2 117.3 . . ?
C11 N3 Pt1 108.5(4) . . ?
C11 N3 H3D 110.0 . . ?
Pt1 N3 H3D 110.0 . . ?
C11 N3 H3E 110.0 . . ?
Pt1 N3 H3E 110.0 . . ?
H3D N3 H3E 108.4 . . ?
C12 N4 Pt1 109.0(4) . . ?
C12 N4 H4D 109.9 . . ?
Pt1 N4 H4D 109.9 . . ?
C12 N4 H4E 109.9 . . ?
Pt1 N4 H4E 109.9 . . ?
H4D N4 H4E 108.3 . . ?
C13 N5 Pt2 127.5(5) . . ?
C13 N5 H5 105.2 . . ?
Pt2 N5 H5 105.2 . . ?
C18 N6 Pt2 127.1(5) . . ?
C18 N6 H6 105.3 . . ?
Pt2 N6 H6 105.3 . . ?
C29 N7 Pt2 108.5(5) . . ?
C29 N7 H7A 110.0 . . ?
Pt2 N7 H7A 110.0 . . ?
C29 N7 H7B 110.0 . . ?
Pt2 N7 H7B 110.0 . . ?
H7A N7 H7B 108.4 . . ?
C28 N8 Pt2 109.4(5) . . ?
C28 N8 H8D 109.8 . . ?
Pt2 N8 H8D 109.8 . . ?
C28 N8 H8E 109.8 . . ?
Pt2 N8 H8E 109.8 . . ?
H8D N8 H8E 108.2 . . ?
C23 N9 Pt3 127.1(5) . . ?
C23 N9 H9 105.2 . . ?
Pt3 N9 H9 105.3 . . ?
C32 N10 Pt3 126.4(5) . . ?
C32 N10 H10 105.5 . . ?
Pt3 N10 H10 105.5 . . ?
C30 N11 Pt3 108.0(4) . . ?
C30 N11 H11C 110.1 . . ?
Pt3 N11 H11C 110.1 . . ?
C30 N11 H11D 110.1 . . ?
Pt3 N11 H11D 110.1 . . ?
H11C N11 H11D 108.4 . . ?
C31 N12 Pt3 108.3(4) . . ?
C31 N12 H12C 110.0 . . ?
Pt3 N12 H12C 110.0 . . ?
C31 N12 H12D 110.0 . . ?
Pt3 N12 H12D 110.0 . . ?
H12C N12 H12D 108.4 . . ?
C1 O1 Ag1 126.9(4) . . ?
C6 O2 Ag1 124.6(4) . 2_755 ?
C18 O3 Ag2 122.1(4) . . ?
C23 O4 Ag2 125.0(4) . . ?
C32 O5 Ag3 124.7(4) . . ?
C13 O6 Ag3 125.8(4) . 1_565 ?
C37 O7 Ag1 110.3(4) . . ?
C42 O9 Ag2 105.6(4) . . ?
C45 O11 Ag3 95.2(4) . . ?
O1 C1 N1 122.5(6) . . ?
O1 C1 C2 118.4(6) . . ?
N1 C1 C2 119.0(6) . . ?
C1 C2 C5 110.1(6) . . ?
C1 C2 C4 110.8(6) . . ?
C5 C2 C4 108.9(7) . . ?
C1 C2 C3 106.9(7) . . ?
C5 C2 C3 109.6(7) . . ?
C4 C2 C3 110.6(8) . . ?
C2 C3 H3A 109.5 . . ?
C2 C3 H3B 109.5 . . ?
H3A C3 H3B 109.5 . . ?
C2 C3 H3C 109.5 . . ?
H3A C3 H3C 109.5 . . ?
H3B C3 H3C 109.5 . . ?
C2 C4 H4A 109.5 . . ?
C2 C4 H4B 109.5 . . ?
H4A C4 H4B 109.5 . . ?
C2 C4 H4C 109.5 . . ?
H4A C4 H4C 109.5 . . ?
H4B C4 H4C 109.5 . . ?
C2 C5 H5A 109.5 . . ?
C2 C5 H5B 109.5 . . ?
H5A C5 H5B 109.5 . . ?
C2 C5 H5C 109.5 . . ?
H5A C5 H5C 109.5 . . ?
H5B C5 H5C 109.5 . . ?
O2 C6 N2 122.4(6) . . ?
O2 C6 C7 117.1(6) . . ?
N2 C6 C7 120.5(6) . . ?
C9 C7 C8 111.3(8) . . ?
C9 C7 C10 109.1(8) . . ?
C8 C7 C10 108.2(7) . . ?
C9 C7 C6 107.2(7) . . ?
C8 C7 C6 113.3(6) . . ?
C10 C7 C6 107.5(6) . . ?
C7 C8 H8A 109.5 . . ?
C7 C8 H8B 109.5 . . ?
H8A C8 H8B 109.5 . . ?
C7 C8 H8C 109.5 . . ?
H8A C8 H8C 109.5 . . ?
H8B C8 H8C 109.5 . . ?
C7 C9 H9A 109.5 . . ?
C7 C9 H9B 109.5 . . ?
H9A C9 H9B 109.5 . . ?
C7 C9 H9C 109.5 . . ?
H9A C9 H9C 109.5 . . ?
H9B C9 H9C 109.5 . . ?
C7 C10 H10A 109.5 . . ?
C7 C10 H10B 109.5 . . ?
H10A C10 H10B 109.5 . . ?
C7 C10 H10C 109.5 . . ?
H10A C10 H10C 109.5 . . ?
H10B C10 H10C 109.5 . . ?
N3 C11 C12 108.3(5) . . ?
N3 C11 H11A 110.0 . . ?
C12 C11 H11A 110.0 . . ?
N3 C11 H11B 110.0 . . ?
C12 C11 H11B 110.0 . . ?
H11A C11 H11B 108.4 . . ?
N4 C12 C11 107.8(6) . . ?
N4 C12 H12A 110.1 . . ?
C11 C12 H12A 110.1 . . ?
N4 C12 H12B 110.1 . . ?
C11 C12 H12B 110.1 . . ?
H12A C12 H12B 108.5 . . ?
O6 C13 N5 122.3(6) . . ?
O6 C13 C14 118.9(6) . . ?
N5 C13 C14 118.8(6) . . ?
C15 C14 C16 109.0(7) . . ?
C15 C14 C17 109.9(8) . . ?
C16 C14 C17 109.0(7) . . ?
C15 C14 C13 111.7(6) . . ?
C16 C14 C13 109.9(6) . . ?
C17 C14 C13 107.3(6) . . ?
C14 C15 H15A 109.5 . . ?
C14 C15 H15B 109.5 . . ?
H15A C15 H15B 109.5 . . ?
C14 C15 H15C 109.5 . . ?
H15A C15 H15C 109.5 . . ?
H15B C15 H15C 109.5 . . ?
C14 C16 H16A 109.5 . . ?
C14 C16 H16B 109.5 . . ?
H16A C16 H16B 109.5 . . ?
C14 C16 H16C 109.5 . . ?
H16A C16 H16C 109.5 . . ?
H16B C16 H16C 109.5 . . ?
C14 C17 H17A 109.5 . . ?
C14 C17 H17B 109.5 . . ?
H17A C17 H17B 109.5 . . ?
C14 C17 H17C 109.5 . . ?
H17A C17 H17C 109.5 . . ?
H17B C17 H17C 109.5 . . ?
O3 C18 N6 122.6(6) . . ?
O3 C18 C19 118.5(6) . . ?
N6 C18 C19 118.9(6) . . ?
C20 C19 C21 109.3(7) . . ?
C20 C19 C22 110.2(7) . . ?
C21 C19 C22 109.1(7) . . ?
C20 C19 C18 109.9(6) . . ?
C21 C19 C18 112.0(6) . . ?
C22 C19 C18 106.3(6) . . ?
C19 C20 H20A 109.5 . . ?
C19 C20 H20B 109.5 . . ?
H20A C20 H20B 109.5 . . ?
C19 C20 H20C 109.5 . . ?
H20A C20 H20C 109.5 . . ?
H20B C20 H20C 109.5 . . ?
C19 C21 H21A 109.5 . . ?
C19 C21 H21B 109.5 . . ?
H21A C21 H21B 109.5 . . ?
C19 C21 H21C 109.5 . . ?
H21A C21 H21C 109.5 . . ?
H21B C21 H21C 109.5 . . ?
C19 C22 H22A 109.5 . . ?
C19 C22 H22B 109.5 . . ?
H22A C22 H22B 109.5 . . ?
C19 C22 H22C 109.5 . . ?
H22A C22 H22C 109.5 . . ?
H22B C22 H22C 109.5 . . ?
O4 C23 N9 123.9(6) . . ?
O4 C23 C24 118.0(6) . . ?
N9 C23 C24 118.0(6) . . ?
C27 C24 C25 109.6(7) . . ?
C27 C24 C26 108.5(7) . . ?
C25 C24 C26 109.6(7) . . ?
C27 C24 C23 113.1(6) . . ?
C25 C24 C23 109.9(6) . . ?
C26 C24 C23 106.0(6) . . ?
C24 C25 H25A 109.5 . . ?
C24 C25 H25B 109.5 . . ?
H25A C25 H25B 109.5 . . ?
C24 C25 H25C 109.5 . . ?
H25A C25 H25C 109.5 . . ?
H25B C25 H25C 109.5 . . ?
C24 C26 H26A 109.5 . . ?
C24 C26 H26B 109.5 . . ?
H26A C26 H26B 109.5 . . ?
C24 C26 H26C 109.5 . . ?
H26A C26 H26C 109.5 . . ?
H26B C26 H26C 109.5 . . ?
C24 C27 H27A 109.5 . . ?
C24 C27 H27B 109.5 . . ?
H27A C27 H27B 109.5 . . ?
C24 C27 H27C 109.5 . . ?
H27A C27 H27C 109.5 . . ?
H27B C27 H27C 109.5 . . ?
C29 C28 N8 107.5(7) . . ?
C29 C28 H28A 110.2 . . ?
N8 C28 H28A 110.2 . . ?
C29 C28 H28B 110.2 . . ?
N8 C28 H28B 110.2 . . ?
H28A C28 H28B 108.5 . . ?
C28 C29 N7 110.6(7) . . ?
C28 C29 H29A 109.5 . . ?
N7 C29 H29A 109.5 . . ?
C28 C29 H29B 109.5 . . ?
N7 C29 H29B 109.5 . . ?
H29A C29 H29B 108.1 . . ?
N11 C30 C31 108.0(6) . . ?
N11 C30 H30A 110.1 . . ?
C31 C30 H30A 110.1 . . ?
N11 C30 H30B 110.1 . . ?
C31 C30 H30B 110.1 . . ?
H30A C30 H30B 108.4 . . ?
N12 C31 C30 107.9(6) . . ?
N12 C31 H31A 110.1 . . ?
C30 C31 H31A 110.1 . . ?
N12 C31 H31B 110.1 . . ?
C30 C31 H31B 110.1 . . ?
H31A C31 H31B 108.4 . . ?
O5 C32 N10 123.3(6) . . ?
O5 C32 C33 118.2(6) . . ?
N10 C32 C33 118.4(6) . . ?
C36 C33 C34 109.7(7) . . ?
C36 C33 C32 110.6(6) . . ?
C34 C33 C32 111.6(6) . . ?
C36 C33 C35 109.4(7) . . ?
C34 C33 C35 108.4(7) . . ?
C32 C33 C35 107.0(6) . . ?
C33 C34 H34A 109.5 . . ?
C33 C34 H34B 109.5 . . ?
H34A C34 H34B 109.5 . . ?
C33 C34 H34C 109.5 . . ?
H34A C34 H34C 109.5 . . ?
H34B C34 H34C 109.5 . . ?
C33 C35 H35A 109.5 . . ?
C33 C35 H35B 109.5 . . ?
H35A C35 H35B 109.5 . . ?
C33 C35 H35C 109.5 . . ?
H35A C35 H35C 109.5 . . ?
H35B C35 H35C 109.5 . . ?
C33 C36 H36A 109.5 . . ?
C33 C36 H36B 109.5 . . ?
H36A C36 H36B 109.5 . . ?
C33 C36 H36C 109.5 . . ?
H36A C36 H36C 109.5 . . ?
H36B C36 H36C 109.5 . . ?
O8 C37 O7 124.3(6) . . ?
O8 C37 C38 119.0(6) . . ?
O7 C37 C38 116.7(6) . . ?
C44 C38 C39 118.9(6) . . ?
C44 C38 C37 120.1(6) . . ?
C39 C38 C37 120.9(6) . . ?
C40 C39 C38 120.5(6) . . ?
C40 C39 H39 119.8 . . ?
C38 C39 H39 119.8 . . ?
C39 C40 C41 120.6(6) . . ?
C39 C40 H40 119.7 . . ?
C41 C40 H40 119.7 . . ?
C40 C41 C43 119.1(6) . . ?
C40 C41 C42 119.2(6) . . ?
C43 C41 C42 121.7(6) . . ?
O10 C42 O9 123.4(6) . . ?
O10 C42 C41 119.5(6) . . ?
O9 C42 C41 117.1(6) . . ?
C44 C43 C41 120.0(6) . . ?
C44 C43 H43 120.0 . . ?
C41 C43 H43 120.0 . . ?
C43 C44 C38 120.9(6) . . ?
C43 C44 H44 119.6 . . ?
C38 C44 H44 119.6 . . ?
O12 C45 O11 123.8(6) . . ?
O12 C45 C46 117.9(7) . . ?
O11 C45 C46 118.3(7) . . ?
C48 C46 C47 119.0(6) . . ?
C48 C46 C45 119.9(6) . . ?
C47 C46 C45 121.1(6) . . ?
C48 C47 C46 120.1(7) 3_646 . ?
C48 C47 H47 120.0 3_646 . ?
C46 C47 H47 120.0 . . ?
C47 C48 C46 120.9(7) 3_646 . ?
C47 C48 H48 119.5 3_646 . ?
C46 C48 H48 119.5 . . ?

loop_
_geom_bond_atom_site_label_1
_geom_bond_atom_site_label_2
_geom_bond_distance
_geom_bond_site_symmetry_2
_geom_bond_publ_flag
Pt1 N2 2.003(5) . ?
Pt1 N1 2.006(5) . ?
Pt1 N4 2.046(6) . ?
Pt1 N3 2.061(5) . ?
Pt1 Ag1 2.9084(7) 2_755 ?
Pt1 Ag1 2.9105(8) . ?
Pt2 N5 2.002(6) . ?
Pt2 N6 2.012(5) . ?
Pt2 N8 2.059(6) . ?
Pt2 N7 2.060(6) . ?
Pt2 Ag2 2.9122(8) . ?
Pt2 Ag3 2.9171(8) 1_565 ?
Pt3 N10 2.007(6) . ?
Pt3 N9 2.013(5) . ?
Pt3 N12 2.051(6) . ?
Pt3 N11 2.061(5) . ?
Pt3 Ag3 2.8859(8) . ?
Pt3 Ag2 2.9008(8) . ?
Ag1 O1 2.280(5) . ?
Ag1 O7 2.309(5) . ?
Ag1 O2 2.397(5) 2_745 ?
Ag1 Pt1 2.9084(7) 2_745 ?
Ag2 O4 2.275(5) . ?
Ag2 O9 2.314(5) . ?
Ag2 O3 2.456(5) . ?
Ag3 O5 2.393(5) . ?
Ag3 O6 2.398(5) 1_545 ?
Ag3 O11 2.503(5) . ?
Ag3 Pt2 2.9171(8) 1_545 ?
N1 C1 1.307(8) . ?
N1 H1 0.8800 . ?
N2 C6 1.317(8) . ?
N2 H2 0.8800 . ?
N3 C11 1.486(9) . ?
N3 H3D 0.9200 . ?
N3 H3E 0.9200 . ?
N4 C12 1.496(9) . ?
N4 H4D 0.9200 . ?
N4 H4E 0.9200 . ?
N5 C13 1.320(9) . ?
N5 H5 0.9200 . ?
N6 C18 1.317(8) . ?
N6 H6 0.9200 . ?
N7 C29 1.498(10) . ?
N7 H7A 0.9200 . ?
N7 H7B 0.9200 . ?
N8 C28 1.489(10) . ?
N8 H8D 0.9200 . ?
N8 H8E 0.9200 . ?
N9 C23 1.312(8) . ?
N9 H9 0.9200 . ?
N10 C32 1.328(9) . ?
N10 H10 0.9200 . ?
N11 C30 1.485(10) . ?
N11 H11C 0.9200 . ?
N11 H11D 0.9200 . ?
N12 C31 1.481(9) . ?
N12 H12C 0.9200 . ?
N12 H12D 0.9200 . ?
O1 C1 1.270(8) . ?
O2 C6 1.271(8) . ?
O2 Ag1 2.397(5) 2_755 ?
O3 C18 1.256(8) . ?
O4 C23 1.259(8) . ?
O5 C32 1.270(8) . ?
O6 C13 1.278(8) . ?
O6 Ag3 2.398(5) 1_565 ?
O7 C37 1.279(9) . ?
O8 C37 1.243(8) . ?
O9 C42 1.288(9) . ?
O10 C42 1.244(9) . ?
O11 C45 1.270(9) . ?
O12 C45 1.251(9) . ?
C1 C2 1.532(9) . ?
C2 C5 1.535(10) . ?
C2 C4 1.535(12) . ?
C2 C3 1.538(13) . ?
C3 H3A 0.9800 . ?
C3 H3B 0.9800 . ?
C3 H3C 0.9800 . ?
C4 H4A 0.9800 . ?
C4 H4B 0.9800 . ?
C4 H4C 0.9800 . ?
C5 H5A 0.9800 . ?
C5 H5B 0.9800 . ?
C5 H5C 0.9800 . ?
C6 C7 1.540(9) . ?
C7 C9 1.507(11) . ?
C7 C8 1.520(10) . ?
C7 C10 1.523(12) . ?
C8 H8A 0.9800 . ?
C8 H8B 0.9800 . ?
C8 H8C 0.9800 . ?
C9 H9A 0.9800 . ?
C9 H9B 0.9800 . ?
C9 H9C 0.9800 . ?
C10 H10A 0.9800 . ?
C10 H10B 0.9800 . ?
C10 H10C 0.9800 . ?
C11 C12 1.504(10) . ?
C11 H11A 0.9900 . ?
C11 H11B 0.9900 . ?
C12 H12A 0.9900 . ?
C12 H12B 0.9900 . ?
C13 C14 1.540(10) . ?
C14 C15 1.522(11) . ?
C14 C16 1.537(10) . ?
C14 C17 1.539(12) . ?
C15 H15A 0.9800 . ?
C15 H15B 0.9800 . ?
C15 H15C 0.9800 . ?
C16 H16A 0.9800 . ?
C16 H16B 0.9800 . ?
C16 H16C 0.9800 . ?
C17 H17A 0.9800 . ?
C17 H17B 0.9800 . ?
C17 H17C 0.9800 . ?
C18 C19 1.552(9) . ?
C19 C20 1.511(11) . ?
C19 C21 1.540(10) . ?
C19 C22 1.551(11) . ?
C20 H20A 0.9800 . ?
C20 H20B 0.9800 . ?
C20 H20C 0.9800 . ?
C21 H21A 0.9800 . ?
C21 H21B 0.9800 . ?
C21 H21C 0.9800 . ?
C22 H22A 0.9800 . ?
C22 H22B 0.9800 . ?
C22 H22C 0.9800 . ?
C23 C24 1.545(9) . ?
C24 C27 1.524(11) . ?
C24 C25 1.535(11) . ?
C24 C26 1.540(11) . ?
C25 H25A 0.9800 . ?
C25 H25B 0.9800 . ?
C25 H25C 0.9800 . ?
C26 H26A 0.9800 . ?
C26 H26B 0.9800 . ?
C26 H26C 0.9800 . ?
C27 H27A 0.9800 . ?
C27 H27B 0.9800 . ?
C27 H27C 0.9800 . ?
C28 C29 1.484(12) . ?
C28 H28A 0.9900 . ?
C28 H28B 0.9900 . ?
C29 H29A 0.9900 . ?
C29 H29B 0.9900 . ?
C30 C31 1.507(11) . ?
C30 H30A 0.9900 . ?
C30 H30B 0.9900 . ?
C31 H31A 0.9900 . ?
C31 H31B 0.9900 . ?
C32 C33 1.547(9) . ?
C33 C36 1.511(11) . ?
C33 C34 1.539(10) . ?
C33 C35 1.550(11) . ?
C34 H34A 0.9800 . ?
C34 H34B 0.9800 . ?
C34 H34C 0.9800 . ?
C35 H35A 0.9800 . ?
C35 H35B 0.9800 . ?
C35 H35C 0.9800 . ?
C36 H36A 0.9800 . ?
C36 H36B 0.9800 . ?
C36 H36C 0.9800 . ?
C37 C38 1.508(9) . ?
C38 C44 1.392(10) . ?
C38 C39 1.400(9) . ?
C39 C40 1.372(9) . ?
C39 H39 0.9500 . ?
C40 C41 1.393(10) . ?
C40 H40 0.9500 . ?
C41 C43 1.406(10) . ?
C41 C42 1.498(9) . ?
C43 C44 1.375(10) . ?
C43 H43 0.9500 . ?
C44 H44 0.9500 . ?
C45 C46 1.511(9) . ?
C46 C48 1.386(10) . ?
C46 C47 1.398(10) . ?
C47 C48 1.384(10) 3_646 ?
C47 H47 0.9500 . ?
C48 C47 1.384(10) 3_646 ?
C48 H48 0.9500 . ?

loop_
_geom_torsion_atom_site_label_1
_geom_torsion_atom_site_label_2
_geom_torsion_atom_site_label_3
_geom_torsion_atom_site_label_4
_geom_torsion
_geom_torsion_site_symmetry_1
_geom_torsion_site_symmetry_2
_geom_torsion_site_symmetry_3
_geom_torsion_site_symmetry_4
_geom_torsion_publ_flag
N2 Pt1 Ag1 O1 90.2(2) . . . . ?
N1 Pt1 Ag1 O1 -1.1(2) . . . . ?
N4 Pt1 Ag1 O1 -93.2(2) . . . . ?
N3 Pt1 Ag1 O1 -177.1(2) . . . . ?
Ag1 Pt1 Ag1 O1 25.63(19) 2_755 . . . ?
N2 Pt1 Ag1 O7 -73.7(2) . . . . ?
N1 Pt1 Ag1 O7 -164.9(2) . . . . ?
N4 Pt1 Ag1 O7 102.9(2) . . . . ?
N3 Pt1 Ag1 O7 19.0(2) . . . . ?
Ag1 Pt1 Ag1 O7 -138.22(16) 2_755 . . . ?
N2 Pt1 Ag1 O2 -170.1(3) . . . 2_745 ?
N1 Pt1 Ag1 O2 98.7(3) . . . 2_745 ?
N4 Pt1 Ag1 O2 6.5(3) . . . 2_745 ?
N3 Pt1 Ag1 O2 -77.4(3) . . . 2_745 ?
Ag1 Pt1 Ag1 O2 125.4(2) 2_755 . . 2_745 ?
N2 Pt1 Ag1 Pt1 32.51(16) . . . 2_745 ?
N1 Pt1 Ag1 Pt1 -58.72(17) . . . 2_745 ?
N4 Pt1 Ag1 Pt1 -150.89(16) . . . 2_745 ?
N3 Pt1 Ag1 Pt1 125.25(16) . . . 2_745 ?
Ag1 Pt1 Ag1 Pt1 -32.02(10) 2_755 . . 2_745 ?
N10 Pt3 Ag2 O4 -97.9(2) . . . . ?
N9 Pt3 Ag2 O4 -6.9(2) . . . . ?
N12 Pt3 Ag2 O4 85.9(2) . . . . ?
N11 Pt3 Ag2 O4 169.5(2) . . . . ?
Ag3 Pt3 Ag2 O4 -0.8(2) . . . . ?
N10 Pt3 Ag2 O9 72.8(2) . . . . ?
N9 Pt3 Ag2 O9 163.7(2) . . . . ?
N12 Pt3 Ag2 O9 -103.4(2) . . . . ?
N11 Pt3 Ag2 O9 -19.9(2) . . . . ?
Ag3 Pt3 Ag2 O9 169.9(2) . . . . ?
N10 Pt3 Ag2 O3 169.4(2) . . . . ?
N9 Pt3 Ag2 O3 -99.7(2) . . . . ?
N12 Pt3 Ag2 O3 -6.8(2) . . . . ?
N11 Pt3 Ag2 O3 76.7(2) . . . . ?
Ag3 Pt3 Ag2 O3 -93.5(2) . . . . ?
N10 Pt3 Ag2 Pt2 -24.52(17) . . . . ?
N9 Pt3 Ag2 Pt2 66.43(18) . . . . ?
N12 Pt3 Ag2 Pt2 159.25(17) . . . . ?
N11 Pt3 Ag2 Pt2 -117.17(17) . . . . ?
Ag3 Pt3 Ag2 Pt2 72.55(16) . . . . ?
N5 Pt2 Ag2 O4 -173.3(2) . . . . ?
N6 Pt2 Ag2 O4 -83.3(2) . . . . ?
N8 Pt2 Ag2 O4 93.7(2) . . . . ?
N7 Pt2 Ag2 O4 10.8(2) . . . . ?
Ag3 Pt2 Ag2 O4 -73.5(4) 1_565 . . . ?
N5 Pt2 Ag2 O9 21.8(2) . . . . ?
N6 Pt2 Ag2 O9 111.7(2) . . . . ?
N8 Pt2 Ag2 O9 -71.3(2) . . . . ?
N7 Pt2 Ag2 O9 -154.2(2) . . . . ?
Ag3 Pt2 Ag2 O9 121.5(4) 1_565 . . . ?
N5 Pt2 Ag2 O3 -74.0(2) . . . . ?
N6 Pt2 Ag2 O3 15.9(2) . . . . ?
N8 Pt2 Ag2 O3 -167.1(2) . . . . ?
N7 Pt2 Ag2 O3 110.0(2) . . . . ?
Ag3 Pt2 Ag2 O3 25.7(4) 1_565 . . . ?
N5 Pt2 Ag2 Pt3 116.92(17) . . . . ?
N6 Pt2 Ag2 Pt3 -153.14(16) . . . . ?
N8 Pt2 Ag2 Pt3 23.89(18) . . . . ?
N7 Pt2 Ag2 Pt3 -59.05(18) . . . . ?
Ag3 Pt2 Ag2 Pt3 -143.3(3) 1_565 . . . ?
N10 Pt3 Ag3 O5 5.4(2) . . . . ?
N9 Pt3 Ag3 O5 -85.7(2) . . . . ?
N12 Pt3 Ag3 O5 -178.5(2) . . . . ?
N11 Pt3 Ag3 O5 97.8(2) . . . . ?
Ag2 Pt3 Ag3 O5 -91.8(2) . . . . ?
N10 Pt3 Ag3 O6 -90.0(2) . . . 1_545 ?
N9 Pt3 Ag3 O6 178.8(2) . . . 1_545 ?
N12 Pt3 Ag3 O6 86.1(2) . . . 1_545 ?
N11 Pt3 Ag3 O6 2.4(2) . . . 1_545 ?
Ag2 Pt3 Ag3 O6 172.7(2) . . . 1_545 ?
N10 Pt3 Ag3 O11 109.3(2) . . . . ?
N9 Pt3 Ag3 O11 18.1(2) . . . . ?
N12 Pt3 Ag3 O11 -74.6(2) . . . . ?
N11 Pt3 Ag3 O11 -158.3(2) . . . . ?
Ag2 Pt3 Ag3 O11 12.0(2) . . . . ?
N10 Pt3 Ag3 Pt2 -138.68(17) . . . 1_545 ?
N9 Pt3 Ag3 Pt2 130.17(18) . . . 1_545 ?
N12 Pt3 Ag3 Pt2 37.43(18) . . . 1_545 ?
N11 Pt3 Ag3 Pt2 -46.27(17) . . . 1_545 ?
Ag2 Pt3 Ag3 Pt2 124.07(14) . . . 1_545 ?
N2 Pt1 N1 C1 -88.7(6) . . . . ?
N4 Pt1 N1 C1 92.8(6) . . . . ?
N3 Pt1 N1 C1 123(3) . . . . ?
Ag1 Pt1 N1 C1 -177.2(6) 2_755 . . . ?
Ag1 Pt1 N1 C1 0.3(6) . . . . ?
N1 Pt1 N2 C6 -74.0(6) . . . . ?
N4 Pt1 N2 C6 83(3) . . . . ?
N3 Pt1 N2 C6 103.6(6) . . . . ?
Ag1 Pt1 N2 C6 14.9(5) 2_755 . . . ?
Ag1 Pt1 N2 C6 -160.0(5) . . . . ?
N2 Pt1 N3 C11 166.8(4) . . . . ?
N1 Pt1 N3 C11 -45(3) . . . . ?
N4 Pt1 N3 C11 -14.5(4) . . . . ?
Ag1 Pt1 N3 C11 -104.7(4) 2_755 . . . ?
Ag1 Pt1 N3 C11 77.5(4) . . . . ?
N2 Pt1 N4 C12 6(3) . . . . ?
N1 Pt1 N4 C12 163.7(4) . . . . ?
N3 Pt1 N4 C12 -13.9(4) . . . . ?
Ag1 Pt1 N4 C12 74.8(4) 2_755 . . . ?
Ag1 Pt1 N4 C12 -110.1(4) . . . . ?
N6 Pt2 N5 C13 95.1(6) . . . . ?
N8 Pt2 N5 C13 -83.3(6) . . . . ?
N7 Pt2 N5 C13 -119(3) . . . . ?
Ag2 Pt2 N5 C13 -177.6(6) . . . . ?
Ag3 Pt2 N5 C13 5.1(6) 1_565 . . . ?
N5 Pt2 N6 C18 74.0(6) . . . . ?
N8 Pt2 N6 C18 -134(4) . . . . ?
N7 Pt2 N6 C18 -103.3(6) . . . . ?
Ag2 Pt2 N6 C18 -17.9(5) . . . . ?
Ag3 Pt2 N6 C18 162.5(5) 1_565 . . . ?
N5 Pt2 N7 C29 26(3) . . . . ?
N6 Pt2 N7 C29 171.9(5) . . . . ?
N8 Pt2 N7 C29 -9.8(5) . . . . ?
Ag2 Pt2 N7 C29 84.9(5) . . . . ?
Ag3 Pt2 N7 C29 -97.7(5) 1_565 . . . ?
N5 Pt2 N8 C28 165.8(5) . . . . ?
N6 Pt2 N8 C28 14(4) . . . . ?
N7 Pt2 N8 C28 -17.0(5) . . . . ?
Ag2 Pt2 N8 C28 -102.1(5) . . . . ?
Ag3 Pt2 N8 C28 77.3(5) 1_565 . . . ?
N10 Pt3 N9 C23 103.0(6) . . . . ?
N12 Pt3 N9 C23 -77.9(6) . . . . ?
N11 Pt3 N9 C23 -101(3) . . . . ?
Ag3 Pt3 N9 C23 -168.2(6) . . . . ?
Ag2 Pt3 N9 C23 11.1(6) . . . . ?
N9 Pt3 N10 C32 84.1(6) . . . . ?
N12 Pt3 N10 C32 -82(3) . . . . ?
N11 Pt3 N10 C32 -94.4(6) . . . . ?
Ag3 Pt3 N10 C32 -4.3(5) . . . . ?
Ag2 Pt3 N10 C32 169.2(5) . . . . ?
N10 Pt3 N11 C30 -166.8(5) . . . . ?
N9 Pt3 N11 C30 37(4) . . . . ?
N12 Pt3 N11 C30 14.0(5) . . . . ?
Ag3 Pt3 N11 C30 104.4(4) . . . . ?
Ag2 Pt3 N11 C30 -74.5(5) . . . . ?
N10 Pt3 N12 C31 2(3) . . . . ?
N9 Pt3 N12 C31 -163.3(4) . . . . ?
N11 Pt3 N12 C31 15.2(4) . . . . ?
Ag3 Pt3 N12 C31 -74.9(4) . . . . ?
Ag2 Pt3 N12 C31 111.6(4) . . . . ?
O7 Ag1 O1 C1 46.2(9) . . . . ?
O2 Ag1 O1 C1 -126.8(6) 2_745 . . . ?
Pt1 Ag1 O1 C1 160.6(6) 2_745 . . . ?
Pt1 Ag1 O1 C1 2.6(6) . . . . ?
O4 Ag2 O3 C18 66.7(5) . . . . ?
O9 Ag2 O3 C18 -119.2(5) . . . . ?
Pt3 Ag2 O3 C18 149.1(4) . . . . ?
Pt2 Ag2 O3 C18 -24.8(5) . . . . ?
O9 Ag2 O4 C23 -24.2(11) . . . . ?
O3 Ag2 O4 C23 136.7(6) . . . . ?
Pt3 Ag2 O4 C23 7.0(6) . . . . ?
Pt2 Ag2 O4 C23 -148.7(6) . . . . ?
O6 Ag3 O5 C32 76.6(5) 1_545 . . . ?
O11 Ag3 O5 C32 -114.1(5) . . . . ?
Pt3 Ag3 O5 C32 -10.0(5) . . . . ?
Pt2 Ag3 O5 C32 151.6(5) 1_545 . . . ?
O1 Ag1 O7 C37 44.1(7) . . . . ?
O2 Ag1 O7 C37 -142.7(4) 2_745 . . . ?
Pt1 Ag1 O7 C37 -67.9(4) 2_745 . . . ?
Pt1 Ag1 O7 C37 86.4(4) . . . . ?
O4 Ag2 O9 C42 -52.0(8) . . . . ?
O3 Ag2 O9 C42 147.0(4) . . . . ?
Pt3 Ag2 O9 C42 -82.5(4) . . . . ?
Pt2 Ag2 O9 C42 72.3(4) . . . . ?
O5 Ag3 O11 C45 145.3(4) . . . . ?
O6 Ag3 O11 C45 -61.2(6) 1_545 . . . ?
Pt3 Ag3 O11 C45 65.3(4) . . . . ?
Pt2 Ag3 O11 C45 -90.3(4) 1_545 . . . ?
Ag1 O1 C1 N1 -3.3(11) . . . . ?
Ag1 O1 C1 C2 178.6(5) . . . . ?
Pt1 N1 C1 O1 1.7(11) . . . . ?
Pt1 N1 C1 C2 179.7(5) . . . . ?
O1 C1 C2 C5 -21.0(10) . . . . ?
N1 C1 C2 C5 160.9(7) . . . . ?
O1 C1 C2 C4 -141.5(8) . . . . ?
N1 C1 C2 C4 40.4(11) . . . . ?
O1 C1 C2 C3 98.0(8) . . . . ?
N1 C1 C2 C3 -80.1(8) . . . . ?
Ag1 O2 C6 N2 -21.1(10) 2_755 . . . ?
Ag1 O2 C6 C7 158.3(5) 2_755 . . . ?
Pt1 N2 C6 O2 -0.7(10) . . . . ?
Pt1 N2 C6 C7 179.9(5) . . . . ?
O2 C6 C7 C9 -70.1(10) . . . . ?
N2 C6 C7 C9 109.3(9) . . . . ?
O2 C6 C7 C8 166.6(7) . . . . ?
N2 C6 C7 C8 -14.0(10) . . . . ?
O2 C6 C7 C10 47.1(9) . . . . ?
N2 C6 C7 C10 -133.5(7) . . . . ?
Pt1 N3 C11 C12 40.2(7) . . . . ?
Pt1 N4 C12 C11 39.6(6) . . . . ?
N3 C11 C12 N4 -52.9(7) . . . . ?
Ag3 O6 C13 N5 -9.2(10) 1_565 . . . ?
Ag3 O6 C13 C14 169.8(5) 1_565 . . . ?
Pt2 N5 C13 O6 0.9(10) . . . . ?
Pt2 N5 C13 C14 -178.0(5) . . . . ?
O6 C13 C14 C15 140.2(8) . . . . ?
N5 C13 C14 C15 -40.8(10) . . . . ?
O6 C13 C14 C16 19.1(10) . . . . ?
N5 C13 C14 C16 -161.9(7) . . . . ?
O6 C13 C14 C17 -99.2(8) . . . . ?
N5 C13 C14 C17 79.8(8) . . . . ?
Ag2 O3 C18 N6 21.9(9) . . . . ?
Ag2 O3 C18 C19 -155.9(5) . . . . ?
Pt2 N6 C18 O3 2.1(10) . . . . ?
Pt2 N6 C18 C19 180.0(5) . . . . ?
O3 C18 C19 C20 -28.4(9) . . . . ?
N6 C18 C19 C20 153.7(7) . . . . ?
O3 C18 C19 C21 -150.1(7) . . . . ?
N6 C18 C19 C21 32.0(9) . . . . ?
O3 C18 C19 C22 90.8(8) . . . . ?
N6 C18 C19 C22 -87.1(8) . . . . ?
Ag2 O4 C23 N9 -1.8(10) . . . . ?
Ag2 O4 C23 C24 -177.8(5) . . . . ?
Pt3 N9 C23 O4 -9.1(11) . . . . ?
Pt3 N9 C23 C24 166.9(5) . . . . ?
O4 C23 C24 C27 -149.1(8) . . . . ?
N9 C23 C24 C27 34.7(10) . . . . ?
O4 C23 C24 C25 -26.3(9) . . . . ?
N9 C23 C24 C25 157.5(7) . . . . ?
O4 C23 C24 C26 92.1(8) . . . . ?
N9 C23 C24 C26 -84.1(8) . . . . ?
Pt2 N8 C28 C29 40.5(8) . . . . ?
N8 C28 C29 N7 -50.5(9) . . . . ?
Pt2 N7 C29 C28 35.6(8) . . . . ?
Pt3 N11 C30 C31 -40.3(7) . . . . ?
Pt3 N12 C31 C30 -41.3(7) . . . . ?
N11 C30 C31 N12 54.6(8) . . . . ?
Ag3 O5 C32 N10 10.8(9) . . . . ?
Ag3 O5 C32 C33 -165.2(4) . . . . ?
Pt3 N10 C32 O5 -2.6(10) . . . . ?
Pt3 N10 C32 C33 173.3(5) . . . . ?
O5 C32 C33 C36 -26.6(9) . . . . ?
N10 C32 C33 C36 157.2(7) . . . . ?
O5 C32 C33 C34 -149.0(7) . . . . ?
N10 C32 C33 C34 34.8(9) . . . . ?
O5 C32 C33 C35 92.5(8) . . . . ?
N10 C32 C33 C35 -83.7(8) . . . . ?
Ag1 O7 C37 O8 7.1(8) . . . . ?
Ag1 O7 C37 C38 -170.5(4) . . . . ?
O8 C37 C38 C44 5.8(9) . . . . ?
O7 C37 C38 C44 -176.4(6) . . . . ?
O8 C37 C38 C39 -175.8(6) . . . . ?
O7 C37 C38 C39 2.0(9) . . . . ?
C44 C38 C39 C40 0.4(10) . . . . ?
C37 C38 C39 C40 -178.0(6) . . . . ?
C38 C39 C40 C41 0.8(11) . . . . ?
C39 C40 C41 C43 -1.5(10) . . . . ?
C39 C40 C41 C42 177.0(6) . . . . ?
Ag2 O9 C42 O10 -5.6(7) . . . . ?
Ag2 O9 C42 C41 172.7(4) . . . . ?
C40 C41 C42 O10 -7.6(9) . . . . ?
C43 C41 C42 O10 170.9(6) . . . . ?
C40 C41 C42 O9 174.1(6) . . . . ?
C43 C41 C42 O9 -7.5(9) . . . . ?
C40 C41 C43 C44 0.9(10) . . . . ?
C42 C41 C43 C44 -177.6(6) . . . . ?
C41 C43 C44 C38 0.3(11) . . . . ?
C39 C38 C44 C43 -1.0(10) . . . . ?
C37 C38 C44 C43 177.5(6) . . . . ?
Ag3 O11 C45 O12 -3.9(7) . . . . ?
Ag3 O11 C45 C46 173.8(5) . . . . ?
O12 C45 C46 C48 -13.2(10) . . . . ?
O11 C45 C46 C48 168.9(7) . . . . ?
O12 C45 C46 C47 166.1(7) . . . . ?
O11 C45 C46 C47 -11.8(10) . . . . ?
C48 C46 C47 C48 0.3(12) . . . 3_646 ?
C45 C46 C47 C48 -179.0(7) . . . 3_646 ?
C47 C46 C48 C47 -0.3(12) . . . 3_646 ?
C45 C46 C48 C47 179.0(7) . . . 3_646 ?
